data_7150885
loop_
_publ_author_name
'Fischer, Lucile'
'Didierjean, Claude'
'Jolibois, Franck'
'Semetey, Vincent'
'Manuel Lozano, Jose'
'Briand, Jean-Paul'
'Marraud, Michel'
'Poteau, Romuald'
'Guichard, Gilles'

_publ_section_title
;
 Propensity for local folding induced by the urea fragment in
 short-chain oligomers
;
_journal_issue 14
_journal_name_full 'Organic &amp; Biomolecular Chemistry'
_journal_page_first 2596
_journal_page_last 2610
_journal_paper_doi 10.1039/b801139g
_journal_volume 6
_journal_year 2008
_chemical_compound_source 'synthesis as described'
_chemical_formula_moiety 'C14 H29 N3 O3'
_chemical_formula_sum 'C14 H29 N3 O3'
_chemical_formula_weight 287.4
_chemical_name_systematic
;
?
;
_space_group_IT_number 14
_symmetry_cell_setting monoclinic
_symmetry_Int_Tables_number 14
_symmetry_space_group_name_Hall '-P 2ybc'
_symmetry_space_group_name_H-M 'P 1 21/c 1'
_atom_sites_solution_hydrogens geom
_atom_sites_solution_primary direct
_atom_sites_solution_secondary difmap
_audit_creation_date 2007-04-24T15:41:04-00:00
_audit_creation_method 'WinGX routine CIF_UPDATE'
_cell_angle_alpha 90
_cell_angle_beta 103.86(3)
_cell_angle_gamma 90
_cell_formula_units_Z 4
_cell_length_a 12.169(6)
_cell_length_b 9.397(3)
_cell_length_c 16.467(2)
_cell_measurement_reflns_used 25
_cell_measurement_temperature 293(2)
_cell_measurement_theta_max 27.4
_cell_measurement_theta_min 9.8
_cell_measurement_wavelength 1.54184
_cell_volume 1828.2(11)
_computing_cell_refinement 'CAD4 Express (Enraf Nonius, 1994)'
_computing_data_collection 'CAD4 Express (Enraf Nonius, 1994)'
_computing_data_reduction 'XCAD4 (Harms & Wocadlo, 1995)'
_computing_molecular_graphics 'Ortep-3 for Windows (Farrugia, 1997)'
_computing_publication_material 'WinGX publication routines (Farrugia, 1999)'
_computing_structure_refinement 'SHELXL-97 (Sheldrick, 1997)'
_computing_structure_solution 'SHELXS-86 (Sheldrick, 1986)'
_diffrn_ambient_temperature 293(2)
_diffrn_detector 'scintillation LiI'
_diffrn_detector_dtime 1.195
_diffrn_measured_fraction_theta_full 0.998
_diffrn_measured_fraction_theta_max 0.998
_diffrn_measurement_device '\k-geometry diffractometer'
_diffrn_measurement_device_type 'Enraf Nonius CAD4'
_diffrn_measurement_method 'non-profiled omega/2theta scans'
_diffrn_orient_matrix_type
;
x-axis points to radiation source
the matrix is specified in reciprocal space
;
_diffrn_orient_matrix_UB_11 -0.073171
_diffrn_orient_matrix_UB_12 -0.032558
_diffrn_orient_matrix_UB_13 0.011298
_diffrn_orient_matrix_UB_21 0.031394
_diffrn_orient_matrix_UB_22 0.015832
_diffrn_orient_matrix_UB_23 0.061225
_diffrn_orient_matrix_UB_31 -0.028721
_diffrn_orient_matrix_UB_32 0.100065
_diffrn_orient_matrix_UB_33 -0.006009
_diffrn_radiation_monochromator graphite
_diffrn_radiation_probe x-ray
_diffrn_radiation_type CuK\a
_diffrn_radiation_wavelength 1.54184
_diffrn_reflns_av_R_equivalents 0.0988
_diffrn_reflns_av_unetI/netI 0.0264
_diffrn_reflns_limit_h_max 14
_diffrn_reflns_limit_h_min 0
_diffrn_reflns_limit_k_max 11
_diffrn_reflns_limit_k_min 0
_diffrn_reflns_limit_l_max 18
_diffrn_reflns_limit_l_min -19
_diffrn_reflns_number 3249
_diffrn_reflns_theta_full 64.94
_diffrn_reflns_theta_max 64.94
_diffrn_reflns_theta_min 3.74
_diffrn_source 'Enraf Nonius FR590'
_diffrn_standards_decay_% 6
_diffrn_standards_interval_time 60
_diffrn_standards_number 2
_exptl_absorpt_coefficient_mu 0.593
_exptl_absorpt_correction_type none
_exptl_crystal_colour colorless
_exptl_crystal_density_diffrn 1.044
_exptl_crystal_density_method 'not measured'
_exptl_crystal_description prism
_exptl_crystal_F_000 632
_exptl_crystal_size_max 0.2
_exptl_crystal_size_mid 0.1
_exptl_crystal_size_min 0.1
_refine_diff_density_max 0.32
_refine_diff_density_min -0.24
_refine_diff_density_rms 0.054
_refine_ls_extinction_coef 0.0048(9)
_refine_ls_extinction_expression Fc^*^=kFc[1+0.001xFc^2^\l^3^/sin(2\q)]^-1/4^
_refine_ls_extinction_method SHELXL
_refine_ls_goodness_of_fit_ref 1.035
_refine_ls_hydrogen_treatment constr
_refine_ls_matrix_type full
_refine_ls_number_parameters 182
_refine_ls_number_reflns 3097
_refine_ls_number_restraints 0
_refine_ls_restrained_S_all 1.035
_refine_ls_R_factor_all 0.0828
_refine_ls_R_factor_gt 0.0656
_refine_ls_shift/su_max 0
_refine_ls_shift/su_mean 0
_refine_ls_structure_factor_coef Fsqd
_refine_ls_weighting_details 'calc w=1/[\s^2^(Fo^2^)+(0.1299P)^2^+0.3600P] where P=(Fo^2^+2Fc^2^)/3'
_refine_ls_weighting_scheme calc
_refine_ls_wR_factor_gt 0.1825
_refine_ls_wR_factor_ref 0.2002
_reflns_number_gt 2405
_reflns_number_total 3097
_reflns_threshold_expression >2sigma(I)
_cod_data_source_file b801139g-1.txt
_cod_data_source_block prooxgly
_cod_original_sg_symbol_H-M 'P 21/c'
_cod_database_code 7150885

loop_
_symmetry_equiv_pos_as_xyz
'x, y, z'
'-x, y+1/2, -z+1/2'
'-x, -y, -z'
'x, -y-1/2, z-1/2'

loop_
_atom_site_label
_atom_site_type_symbol
_atom_site_fract_x
_atom_site_fract_y
_atom_site_fract_z
_atom_site_U_iso_or_equiv
_atom_site_adp_type
_atom_site_occupancy
_atom_site_symmetry_multiplicity
_atom_site_calc_flag
_atom_site_refinement_flags
_atom_site_disorder_assembly
_atom_site_disorder_group
C1 C 1.1905(2) 0.0822(3) 0.52022(15) 0.0680(7) Uani 1 1 d . . .
C2 C 1.1791(3) -0.0250(4) 0.45015(18) 0.0980(11) Uani 1 1 d . . .
H2A H 1.2281 -0.1044 0.4691 0.147 Uiso 1 1 calc R . .
H2B H 1.1998 0.0189 0.4033 0.147 Uiso 1 1 calc R . .
H2C H 1.1021 -0.0574 0.4336 0.147 Uiso 1 1 calc R . .
C3 C 1.3137(3) 0.1221(4) 0.5556(2) 0.0997(11) Uani 1 1 d . . .
H3A H 1.3575 0.0374 0.5719 0.15 Uiso 1 1 calc R . .
H3B H 1.3195 0.1825 0.6035 0.15 Uiso 1 1 calc R . .
H3C H 1.3418 0.1717 0.5138 0.15 Uiso 1 1 calc R . .
C4 C 1.1146(3) 0.2086(4) 0.4919(2) 0.0924(10) Uani 1 1 d . . .
H4A H 1.1229 0.2756 0.5369 0.139 Uiso 1 1 calc R . .
H4B H 1.0373 0.1775 0.4753 0.139 Uiso 1 1 calc R . .
H4C H 1.1353 0.2533 0.4452 0.139 Uiso 1 1 calc R . .
O1 O 1.14994(14) 0.00003(17) 0.58342(9) 0.0593(5) Uani 1 1 d . . .
C5 C 1.14822(19) 0.0558(2) 0.65840(13) 0.0505(5) Uani 1 1 d . . .
O2 O 1.16579(18) 0.18078(17) 0.67697(11) 0.0745(6) Uani 1 1 d . . .
N1 N 1.12367(16) -0.04304(18) 0.70806(10) 0.0480(5) Uani 1 1 d . . .
H1 H 1.1128 -0.1286 0.6892 0.058 Uiso 1 1 calc R . .
C6 C 1.11382(17) -0.0152(2) 0.79342(12) 0.0456(5) Uani 1 1 d . . .
H6 H 1.1231 0.0871 0.8043 0.055 Uiso 1 1 calc R . .
C7 C 1.20530(18) -0.0936(3) 0.85645(13) 0.0536(6) Uani 1 1 d . . .
H7A H 1.1938 -0.1951 0.8474 0.064 Uiso 1 1 calc R . .
H7B H 1.1963 -0.0725 0.9122 0.064 Uiso 1 1 calc R . .
C8 C 1.3263(2) -0.0580(3) 0.85324(15) 0.0626(7) Uani 1 1 d . . .
H8 H 1.3336 -0.0754 0.7961 0.075 Uiso 1 1 calc R . .
C9 C 1.4092(2) -0.1555(4) 0.91165(19) 0.0929(10) Uani 1 1 d . . .
H9A H 1.3902 -0.2529 0.8972 0.139 Uiso 1 1 calc R . .
H9B H 1.405 -0.1386 0.9683 0.139 Uiso 1 1 calc R . .
H9C H 1.4847 -0.1364 0.9063 0.139 Uiso 1 1 calc R . .
C10 C 1.3555(3) 0.0964(4) 0.8740(2) 0.0930(10) Uani 1 1 d . . .
H10A H 1.432 0.1142 0.8708 0.139 Uiso 1 1 calc R . .
H10B H 1.348 0.1165 0.9296 0.139 Uiso 1 1 calc R . .
H10C H 1.305 0.1564 0.8348 0.139 Uiso 1 1 calc R . .
N2 N 1.00316(15) -0.05731(19) 0.80310(12) 0.0522(5) Uani 1 1 d . . .
H2 H 0.9921 -0.1435 0.8169 0.063 Uiso 1 1 calc R . .
C11 C 0.91632(18) 0.0379(2) 0.79060(12) 0.0468(5) Uani 1 1 d . . .
O3 O 0.93143(14) 0.16597(16) 0.78235(11) 0.0617(5) Uani 1 1 d . . .
N3 N 0.81340(16) -0.0187(2) 0.78748(13) 0.0601(6) Uani 1 1 d . . .
H3 H 0.8065 -0.1098 0.7873 0.072 Uiso 1 1 calc R . .
C12 C 0.7145(2) 0.0682(3) 0.78448(18) 0.0672(7) Uani 1 1 d . . .
H12 H 0.7189 0.1515 0.7496 0.081 Uiso 1 1 calc R . .
C13 C 0.6091(3) -0.0152(4) 0.7431(2) 0.0983(11) Uani 1 1 d . . .
H13A H 0.6143 -0.0451 0.6884 0.147 Uiso 1 1 calc R . .
H13B H 0.5436 0.0439 0.7384 0.147 Uiso 1 1 calc R . .
H13C H 0.6028 -0.0973 0.7764 0.147 Uiso 1 1 calc R . .
C14 C 0.7107(3) 0.1206(5) 0.8709(3) 0.1174(14) Uani 1 1 d . . .
H14A H 0.7788 0.1721 0.8949 0.176 Uiso 1 1 calc R . .
H14B H 0.7043 0.0407 0.9058 0.176 Uiso 1 1 calc R . .
H14C H 0.6465 0.1821 0.8666 0.176 Uiso 1 1 calc R . .

loop_
_atom_site_aniso_label
_atom_site_aniso_U_11
_atom_site_aniso_U_22
_atom_site_aniso_U_33
_atom_site_aniso_U_23
_atom_site_aniso_U_13
_atom_site_aniso_U_12
C1 0.0741(16) 0.0849(18) 0.0466(13) 0.0111(12) 0.0178(11) -0.0194(14)
C2 0.118(3) 0.131(3) 0.0528(16) -0.0132(18) 0.0366(17) -0.018(2)
C3 0.0778(19) 0.143(3) 0.080(2) 0.011(2) 0.0215(16) -0.037(2)
C4 0.113(2) 0.094(2) 0.0690(18) 0.0323(17) 0.0183(16) -0.0098(19)
O1 0.0814(11) 0.0590(10) 0.0412(8) -0.0024(7) 0.0218(7) -0.0148(8)
C5 0.0630(13) 0.0448(12) 0.0436(11) -0.0023(9) 0.0126(9) -0.0062(10)
O2 0.1196(16) 0.0474(10) 0.0628(10) -0.0011(8) 0.0342(10) -0.0158(9)
N1 0.0649(11) 0.0413(9) 0.0381(9) -0.0027(7) 0.0132(8) -0.0050(8)
C6 0.0524(12) 0.0464(11) 0.0402(10) -0.0016(8) 0.0156(9) -0.0012(9)
C7 0.0555(13) 0.0651(14) 0.0397(11) -0.0019(10) 0.0106(9) 0.0029(10)
C8 0.0532(13) 0.0866(18) 0.0478(12) -0.0098(12) 0.0119(10) 0.0029(12)
C9 0.0613(16) 0.131(3) 0.0777(19) -0.0028(19) 0.0004(14) 0.0218(18)
C10 0.0645(17) 0.098(2) 0.112(3) -0.017(2) 0.0127(17) -0.0139(16)
N2 0.0514(10) 0.0436(10) 0.0653(12) 0.0087(8) 0.0213(9) 0.0014(8)
C11 0.0553(12) 0.0438(11) 0.0447(11) 0.0021(9) 0.0190(9) 0.0031(9)
O3 0.0683(10) 0.0426(9) 0.0811(11) 0.0050(8) 0.0316(9) 0.0026(7)
N3 0.0567(12) 0.0497(11) 0.0797(14) 0.0098(10) 0.0277(10) 0.0036(8)
C12 0.0597(14) 0.0645(15) 0.0845(18) 0.0132(13) 0.0312(13) 0.0117(12)
C13 0.0600(17) 0.118(3) 0.116(3) 0.007(2) 0.0186(17) 0.0036(17)
C14 0.109(3) 0.134(3) 0.130(3) -0.041(3) 0.069(3) -0.006(2)

loop_
_atom_type_symbol
_atom_type_description
_atom_type_scat_dispersion_real
_atom_type_scat_dispersion_imag
_atom_type_scat_source
C C 0.0181 0 'International Tables Vol C Tables 4.2.6.8 and 6.1.1.4'
H H 0 0 'International Tables Vol C Tables 4.2.6.8 and 6.1.1.4'
N N 0.0311 0 'International Tables Vol C Tables 4.2.6.8 and 6.1.1.4'
O O 0.0492 0 'International Tables Vol C Tables 4.2.6.8 and 6.1.1.4'

loop_
_geom_angle_atom_site_label_1
_geom_angle_atom_site_label_2
_geom_angle_atom_site_label_3
_geom_angle
_geom_angle_site_symmetry_1
_geom_angle_site_symmetry_3
_geom_angle_publ_flag
O1 C1 C4 110.3(2) . . ?
O1 C1 C2 101.8(2) . . ?
C4 C1 C2 110.5(3) . . ?
O1 C1 C3 109.0(2) . . ?
C4 C1 C3 113.5(3) . . ?
C2 C1 C3 111.0(3) . . ?
C5 O1 C1 121.71(18) . . ?
O2 C5 N1 125.1(2) . . ?
O2 C5 O1 124.4(2) . . ?
N1 C5 O1 110.53(18) . . ?
C5 N1 C6 123.59(18) . . ?
N2 C6 N1 110.44(17) . . ?
N2 C6 C7 109.94(17) . . ?
N1 C6 C7 110.78(17) . . ?
C6 C7 C8 115.2(2) . . ?
C10 C8 C9 110.5(2) . . ?
C10 C8 C7 112.3(2) . . ?
C9 C8 C7 110.2(2) . . ?
C11 N2 C6 120.80(18) . . ?
O3 C11 N3 122.9(2) . . ?
O3 C11 N2 121.9(2) . . ?
N3 C11 N2 115.18(19) . . ?
C11 N3 C12 122.4(2) . . ?
N3 C12 C14 111.3(3) . . ?
N3 C12 C13 109.3(2) . . ?
C14 C12 C13 112.1(3) . . ?

loop_
_geom_bond_atom_site_label_1
_geom_bond_atom_site_label_2
_geom_bond_distance
_geom_bond_site_symmetry_2
_geom_bond_publ_flag
C1 O1 1.473(3) . ?
C1 C4 1.509(4) . ?
C1 C2 1.513(4) . ?
C1 C3 1.520(4) . ?
O1 C5 1.346(3) . ?
C5 O2 1.220(3) . ?
C5 N1 1.318(3) . ?
N1 C6 1.463(2) . ?
C6 N2 1.448(3) . ?
C6 C7 1.518(3) . ?
C7 C8 1.523(3) . ?
C8 C10 1.513(4) . ?
C8 C9 1.523(4) . ?
N2 C11 1.362(3) . ?
C11 O3 1.230(2) . ?
C11 N3 1.350(3) . ?
N3 C12 1.446(3) . ?
C12 C14 1.517(4) . ?
C12 C13 1.518(4) . ?

loop_
_geom_hbond_atom_site_label_D
_geom_hbond_atom_site_label_H
_geom_hbond_atom_site_label_A
_geom_hbond_distance_DH
_geom_hbond_distance_HA
_geom_hbond_distance_DA
_geom_hbond_angle_DHA
_geom_hbond_site_symmetry_A
N2 H2 O2 0.86 2.55 3.273(3) 141.8 2_746
N1 H1 O3 0.86 2.09 2.829(2) 144 2_746
N3 H3 O2 0.86 2.06 2.883(3) 160.2 2_746

loop_
_geom_torsion_atom_site_label_1
_geom_torsion_atom_site_label_2
_geom_torsion_atom_site_label_3
_geom_torsion_atom_site_label_4
_geom_torsion
_geom_torsion_site_symmetry_1
_geom_torsion_site_symmetry_2
_geom_torsion_site_symmetry_3
_geom_torsion_site_symmetry_4
_geom_torsion_publ_flag
C4 C1 O1 C5 -64.1(3) . . . . ?
C2 C1 O1 C5 178.5(2) . . . . ?
C3 C1 O1 C5 61.1(3) . . . . ?
C1 O1 C5 O2 9.4(4) . . . . ?
C1 O1 C5 N1 -171.4(2) . . . . ?
O2 C5 N1 C6 0.2(4) . . . . ?
O1 C5 N1 C6 -179.08(17) . . . . ?
C5 N1 C6 N2 122.8(2) . . . . ?
C5 N1 C6 C7 -115.2(2) . . . . ?
N2 C6 C7 C8 -179.60(19) . . . . ?
N1 C6 C7 C8 58.1(3) . . . . ?
C6 C7 C8 C10 63.1(3) . . . . ?
C6 C7 C8 C9 -173.2(2) . . . . ?
N1 C6 N2 C11 -92.3(2) . . . . ?
C7 C6 N2 C11 145.14(19) . . . . ?
C6 N2 C11 O3 -10.3(3) . . . . ?
C6 N2 C11 N3 169.26(19) . . . . ?
O3 C11 N3 C12 -7.8(4) . . . . ?
N2 C11 N3 C12 172.6(2) . . . . ?
C11 N3 C12 C14 -81.1(3) . . . . ?
C11 N3 C12 C13 154.6(2) . . . . ?
